data_2013939
loop_
_publ_author_name
'Hu, Jing-Hua'
'Tong, Hong-Bo'
'Li, Jian-Feng'
'Huang, Shu-Ping'
'Liu, Dian-Sheng'

_publ_section_title
(1<i>R</i>,2<i>R</i>)-(--)-Bis[\m~4~-1-{[1,1-dimethyl-2-(trimethylsilyl)amidino]amino}-2-({1,1-dimethyl-2-[1,1-dimethyl-2-(trimethylsilyl)amidino]amidino}amino)cyclohexane]tetralithium(I)
_journal_issue 6
_journal_name_full 'Acta Crystallographica Section C'
_journal_page_first m272
_journal_page_last m274
_journal_paper_doi 10.1107/S0108270104008509
_journal_volume 60
_journal_year 2004
_chemical_formula_iupac '[Li4 (C21 H46 N8 Si2)2]'
_chemical_formula_moiety 'C42 H92 Li4 N14 Si4'
_chemical_formula_sum 'C42 H92 Li4 N14 Si4'
_chemical_formula_weight 961.44
_chemical_name_systematic
;
(1R,2R)-(-)-Bis[\m~4~-1-{[1,1-dimethyl-2-(trimethylsilyl)amidino]amino}-
2-({1,1-dimethyl-2-[1,1-dimethyl-2-(trimethylsilyl)amidino]amidino}amino)
cyclohexane]tetralithium(I)
;
_space_group_IT_number 1
_symmetry_cell_setting triclinic
_symmetry_space_group_name_Hall 'P 1'
_symmetry_space_group_name_H-M 'P 1'
_atom_sites_solution_hydrogens geom
_atom_sites_solution_primary direct
_atom_sites_solution_secondary difmap
_cell_angle_alpha 100.075(2)
_cell_angle_beta 104.700(2)
_cell_angle_gamma 105.896(2)
_cell_formula_units_Z 1
_cell_length_a 9.4773(16)
_cell_length_b 10.8506(19)
_cell_length_c 15.437(3)
_cell_measurement_reflns_used 3715
_cell_measurement_temperature 190(2)
_cell_measurement_theta_max 25.876
_cell_measurement_theta_min 2.357
_cell_volume 1424.9(4)
_computing_cell_refinement 'SAINT (Siemens, 1996)'
_computing_data_collection 'SMART (Siemens, 1996)'
_computing_data_reduction SAINT
_computing_molecular_graphics 'SHELXTL (Please provide reference)'
_computing_publication_material SHELXTL
_computing_structure_refinement 'SHELXL97 (Sheldrick, 1997)'
_computing_structure_solution 'SHELXS97 (Sheldrick, 1990)'
_diffrn_ambient_temperature 190(2)
_diffrn_measured_fraction_theta_full 0.975
_diffrn_measured_fraction_theta_max 0.975
_diffrn_measurement_device_type 'Siemens SMART CCD area-detector'
_diffrn_measurement_method \w
_diffrn_radiation_monochromator graphite
_diffrn_radiation_type MoK\a
_diffrn_radiation_wavelength 0.71073
_diffrn_reflns_av_R_equivalents 0.0351
_diffrn_reflns_limit_h_max 9
_diffrn_reflns_limit_h_min -11
_diffrn_reflns_limit_k_max 12
_diffrn_reflns_limit_k_min -12
_diffrn_reflns_limit_l_max 18
_diffrn_reflns_limit_l_min -18
_diffrn_reflns_number 6983
_diffrn_reflns_theta_full 25
_diffrn_reflns_theta_max 25
_diffrn_reflns_theta_min 1.41
_diffrn_standards_decay_% 3.86
_exptl_absorpt_coefficient_mu 0.148
_exptl_absorpt_correction_T_max 0.985
_exptl_absorpt_correction_T_min 0.971
_exptl_absorpt_correction_type multi-scan
_exptl_absorpt_process_details '(SADABS; Sheldrick, 1996)'
_exptl_crystal_colour colourless
_exptl_crystal_density_diffrn 1.12
_exptl_crystal_density_meas ?
_exptl_crystal_density_method 'not measured'
_exptl_crystal_description block
_exptl_crystal_F_000 524
_exptl_crystal_size_max 0.2
_exptl_crystal_size_mid 0.2
_exptl_crystal_size_min 0.1
_refine_diff_density_max 0.417
_refine_diff_density_min -0.395
_refine_ls_extinction_method none
_refine_ls_goodness_of_fit_ref 1.144
_refine_ls_hydrogen_treatment constr
_refine_ls_matrix_type full
_refine_ls_number_parameters 619
_refine_ls_number_reflns 5898
_refine_ls_number_restraints 3
_refine_ls_restrained_S_all 1.143
_refine_ls_R_factor_all 0.0743
_refine_ls_R_factor_gt 0.0657
_refine_ls_shift/su_max 0.005
_refine_ls_shift/su_mean 0.000
_refine_ls_structure_factor_coef Fsqd
_refine_ls_weighting_details 'calc w=1/[\s^2^(Fo^2^)+(0.026P)^2^+3.2074P] where P=(Fo^2^+2Fc^2^)/3'
_refine_ls_weighting_scheme calc
_refine_ls_wR_factor_gt 0.1465
_refine_ls_wR_factor_ref 0.1561
_reflns_number_gt 5429
_reflns_number_total 5017
_reflns_threshold_expression I>2\s(I)
_cod_data_source_file de1235.cif
_cod_data_source_block I
_cod_depositor_comments
;
The following automatic conversions were performed:
'_geom_bond_publ_flag' value 'Yes' changed to 'yes' according to
'/home/saulius/struct/CIF-dictionaries/cif_core.dic' dictionary named
'cif_core.dic' version 2.4.1 from 2010-06-29.

Automatic conversion script
Id: cif_fix_enum 1527 2010-12-29 10:47:43Z saulius 

The following automatic conversions were performed:

'_geom_bond_publ_flag' value 'Yes' changed to 'yes' according to
/home/saulius/struct/CIF-dictionaries/cif_core.dic dictionary named
'cif_core.dic' version 2.4.1 from
2010-06-29.

'_geom_angle_publ_flag' value 'Yes' changed to 'yes'
according to /home/saulius/struct/CIF-dictionaries/cif_core.dic
dictionary named 'cif_core.dic' version 2.4.1 from 2010-06-29 (6
times).

Automatic conversion script
Id: cif_fix_values 1715 2011-07-08 13:25:40Z adriana 

The following automatic conversions were performed:

'_exptl_crystal_density_meas' value 'not measured' was changed to '?'
- the value is perceived as not measured.

Automatic conversion script
Id: cif_fix_values 3008 2015-01-20 13:52:24Z robertas 
;
_cod_original_sg_symbol_H-M P1
_cod_database_code 2013939
_cod_database_fobs_code 2013939

loop_
_symmetry_equiv_pos_as_xyz
'x, y, z'

loop_
_atom_site_label
_atom_site_fract_x
_atom_site_fract_y
_atom_site_fract_z
_atom_site_U_iso_or_equiv
_atom_site_adp_type
_atom_site_calc_flag
_atom_site_refinement_flags
_atom_site_occupancy
_atom_site_disorder_assembly
_atom_site_disorder_group
_atom_site_type_symbol
Li1 0.8975(14) 0.1739(11) 0.6527(8) 0.035(2) Uani d . 1 . . Li
Li2 0.7775(15) 0.0141(11) 0.3398(8) 0.038(3) Uani d . 1 . . Li
Li3 1.0694(15) 0.0399(11) 0.6509(8) 0.037(3) Uani d . 1 . . Li
Li4 1.0339(15) 0.1890(11) 0.3886(8) 0.037(3) Uani d . 1 . . Li
Si1 0.6174(2) -0.1145(2) 0.11560(14) 0.0431(5) Uani d . 1 . . Si
Si2 0.9858(2) 0.33141(17) 0.22419(13) 0.0340(4) Uani d . 1 . . Si
Si3 1.0214(2) 0.33594(18) 0.86761(13) 0.0383(5) Uani d . 1 . . Si
Si4 1.1627(2) -0.06669(19) 0.83854(14) 0.0388(5) Uani d . 1 . . Si
N1 0.7291(7) 0.1323(5) 0.5314(4) 0.0310(12) Uani d . 1 . . N
N2 0.8419(6) -0.0224(5) 0.6387(4) 0.0317(12) Uani d . 1 . . N
N3 0.7749(7) -0.1661(5) 0.7339(4) 0.0359(13) Uani d . 1 . . N
N4 1.0355(6) -0.0624(5) 0.7420(4) 0.0332(13) Uani d . 1 . . N
N5 1.1871(6) 0.1781(5) 0.5021(3) 0.0288(11) Uani d . 1 . . N
N6 0.9811(6) -0.0090(5) 0.3383(4) 0.0292(12) Uani d . 1 . . N
N7 0.9659(7) -0.1532(6) 0.1984(4) 0.0409(14) Uani d . 1 . . N
N8 0.9298(7) 0.3001(5) 0.3164(4) 0.0335(13) Uani d . 1 . . N
N9 0.6907(7) 0.3268(6) 0.3196(4) 0.0375(14) Uani d . 1 . . N
N10 0.8040(6) 0.1973(5) 0.4071(3) 0.0282(12) Uani d . 1 . . N
N11 0.7615(7) 0.3463(5) 0.5258(4) 0.0350(13) Uani d . 1 . . N
N12 1.1432(7) 0.2272(5) 0.6464(4) 0.0305(12) Uani d . 1 . . N
N13 1.3356(7) 0.3775(5) 0.7839(4) 0.0351(13) Uani d . 1 . . N
N14 1.2657(7) 0.3965(5) 0.5823(4) 0.0354(13) Uani d . 1 . . N
N15 1.0679(7) 0.3087(5) 0.7683(4) 0.0326(12) Uani d . 1 . . N
N18 0.7567(7) -0.0882(5) 0.2176(4) 0.0362(13) Uani d . 1 . . N
C1 0.6991(8) -0.0855(6) 0.5604(5) 0.0298(14) Uani d . 1 . . C
H1 0.6111 -0.0837 0.5823 0.036 Uiso calc R 1 . . H
C2 0.6778(8) -0.2309(6) 0.5158(5) 0.0317(14) Uani d . 1 . . C
H2A 0.7677 -0.2336 0.4973 0.038 Uiso calc R 1 . . H
H2B 0.6717 -0.2813 0.5616 0.038 Uiso calc R 1 . . H
C3 0.5325(8) -0.2960(6) 0.4311(5) 0.0363(15) Uani d . 1 . . C
H3A 0.5289 -0.3846 0.403 0.044 Uiso calc R 1 . . H
H3B 0.4417 -0.3046 0.4509 0.044 Uiso calc R 1 . . H
C4 0.5280(8) -0.2170(6) 0.3595(5) 0.0391(16) Uani d . 1 . . C
H4A 0.4287 -0.2552 0.3109 0.047 Uiso calc R 1 . . H
H4B 0.6081 -0.2211 0.3316 0.047 Uiso calc R 1 . . H
C5 0.5533(8) -0.0710(6) 0.4051(4) 0.0319(14) Uani d . 1 . . C
H5A 0.5573 -0.0207 0.3591 0.038 Uiso calc R 1 . . H
H5B 0.4659 -0.0668 0.4258 0.038 Uiso calc R 1 . . H
C6 0.7022(8) -0.0072(6) 0.4876(4) 0.0288(14) Uani d . 1 . . C
H6 0.7894 -0.011 0.4654 0.035 Uiso calc R 1 . . H
C7 0.7657(8) 0.2214(6) 0.4864(4) 0.0305(14) Uani d . 1 . . C
C8 0.6981(10) 0.3606(8) 0.6018(5) 0.047(2) Uani d . 1 . . C
H8A 0.6179 0.2794 0.5943 0.071 Uiso calc R 1 . . H
H8B 0.6558 0.4316 0.6017 0.071 Uiso calc R 1 . . H
H8C 0.7786 0.3805 0.6596 0.071 Uiso calc R 1 . . H
C9 0.8603(10) 0.4698(7) 0.5177(5) 0.0442(18) Uani d . 1 . . C
H9A 0.9285 0.4509 0.4847 0.066 Uiso calc R 1 . . H
H9B 0.9203 0.5269 0.5785 0.066 Uiso calc R 1 . . H
H9C 0.7974 0.5131 0.4845 0.066 Uiso calc R 1 . . H
C10 0.8105(8) 0.2784(6) 0.3476(4) 0.0310(14) Uani d . 1 . . C
C11 0.5407(9) 0.2766(8) 0.3302(6) 0.0456(18) Uani d . 1 . . C
H11A 0.532 0.1967 0.3503 0.068 Uiso calc R 1 . . H
H11B 0.4619 0.2577 0.2719 0.068 Uiso calc R 1 . . H
H11C 0.5282 0.3418 0.3756 0.068 Uiso calc R 1 . . H
C12 0.7127(11) 0.4427(8) 0.2817(6) 0.056(2) Uani d . 1 . . C
H12A 0.8199 0.48 0.2871 0.084 Uiso calc R 1 . . H
H12B 0.6819 0.5079 0.3156 0.084 Uiso calc R 1 . . H
H12C 0.6509 0.4162 0.2175 0.084 Uiso calc R 1 . . H
C13 1.1233(11) 0.5036(7) 0.2526(6) 0.051(2) Uani d . 1 . . C
H13A 1.0717 0.566 0.2656 0.077 Uiso calc R 1 . . H
H13B 1.1591 0.5158 0.2008 0.077 Uiso calc R 1 . . H
H13C 1.2099 0.5176 0.3061 0.077 Uiso calc R 1 . . H
C14 0.8305(10) 0.3054(8) 0.1137(5) 0.053(2) Uani d . 1 . . C
H14A 0.7564 0.2177 0.0975 0.08 Uiso calc R 1 . . H
H14B 0.8754 0.3151 0.0651 0.08 Uiso calc R 1 . . H
H14C 0.7797 0.3699 0.1217 0.08 Uiso calc R 1 . . H
C15 1.0944(11) 0.2177(8) 0.2005(6) 0.053(2) Uani d . 1 . . C
H15A 1.1723 0.2257 0.2569 0.08 Uiso calc R 1 . . H
H15B 1.1428 0.2407 0.1552 0.08 Uiso calc R 1 . . H
H15C 1.0244 0.1279 0.1772 0.08 Uiso calc R 1 . . H
C16 0.9027(8) -0.0828(6) 0.2506(5) 0.0332(15) Uani d . 1 . . C
C17 1.1319(10) -0.1110(8) 0.2109(5) 0.0473(19) Uani d . 1 . . C
H17A 1.178 -0.0179 0.2416 0.071 Uiso calc R 1 . . H
H17B 1.1472 -0.1271 0.1514 0.071 Uiso calc R 1 . . H
H17C 1.1793 -0.1602 0.2478 0.071 Uiso calc R 1 . . H
C18 0.8768(11) -0.2749(8) 0.1268(6) 0.058(2) Uani d . 1 . . C
H18A 0.7759 -0.3087 0.1327 0.087 Uiso calc R 1 . . H
H18B 0.9284 -0.3392 0.1332 0.087 Uiso calc R 1 . . H
H18C 0.8669 -0.2578 0.067 0.087 Uiso calc R 1 . . H
C19 0.4669(12) -0.2824(9) 0.0848(6) 0.072(3) Uani d . 1 . . C
H19A 0.509 -0.3495 0.0654 0.107 Uiso calc R 1 . . H
H19B 0.3787 -0.288 0.0351 0.107 Uiso calc R 1 . . H
H19C 0.436 -0.2958 0.138 0.107 Uiso calc R 1 . . H
C20 0.6840(11) -0.0908(9) 0.0133(6) 0.058(2) Uani d . 1 . . C
H20A 0.7732 -0.0121 0.0321 0.086 Uiso calc R 1 . . H
H20B 0.6024 -0.0819 -0.0342 0.086 Uiso calc R 1 . . H
H20C 0.7103 -0.1663 -0.0105 0.086 Uiso calc R 1 . . H
C21 0.5126(11) 0.0029(10) 0.1363(6) 0.061(2) Uani d . 1 . . C
H21A 0.4507 -0.0248 0.1744 0.091 Uiso calc R 1 . . H
H21B 0.447 0.0042 0.078 0.091 Uiso calc R 1 . . H
H21C 0.5859 0.0903 0.1672 0.091 Uiso calc R 1 . . H
C22 1.0976(7) -0.0478(6) 0.4003(4) 0.0272(13) Uani d . 1 . . C
H22 1.1907 -0.0305 0.3812 0.033 Uiso calc R 1 . . H
C23 1.0378(8) -0.1947(6) 0.3978(4) 0.0310(14) Uani d . 1 . . C
H23A 1.0111 -0.2479 0.3348 0.037 Uiso calc R 1 . . H
H23B 0.9445 -0.2124 0.4154 0.037 Uiso calc R 1 . . H
C24 1.1565(9) -0.2361(7) 0.4625(5) 0.0381(16) Uani d . 1 . . C
H24A 1.1109 -0.3281 0.4618 0.046 Uiso calc R 1 . . H
H24B 1.2449 -0.229 0.4406 0.046 Uiso calc R 1 . . H
C25 1.2100(9) -0.1492(6) 0.5612(5) 0.0369(16) Uani d . 1 . . C
H25A 1.2946 -0.1699 0.599 0.044 Uiso calc R 1 . . H
H25B 1.1257 -0.1685 0.587 0.044 Uiso calc R 1 . . H
C26 1.2638(8) -0.0010(6) 0.5646(5) 0.0323(14) Uani d . 1 . . C
H26A 1.357 0.0207 0.547 0.039 Uiso calc R 1 . . H
H26B 1.2888 0.0512 0.6277 0.039 Uiso calc R 1 . . H
C27 1.1393(7) 0.0364(6) 0.4995(4) 0.0260(13) Uani d . 1 . . C
H27 1.0465 0.0149 0.5187 0.031 Uiso calc R 1 . . H
C28 1.1992(8) 0.2623(6) 0.5783(4) 0.0291(13) Uani d . 1 . . C
C29 1.3336(10) 0.4292(7) 0.5120(5) 0.0455(19) Uani d . 1 . . C
H29A 1.3773 0.3632 0.4929 0.068 Uiso calc R 1 . . H
H29B 1.4134 0.5146 0.5367 0.068 Uiso calc R 1 . . H
H29C 1.2552 0.4316 0.4595 0.068 Uiso calc R 1 . . H
C30 1.2367(10) 0.5055(7) 0.6351(5) 0.0464(19) Uani d . 1 . . C
H30A 1.1524 0.4711 0.6576 0.07 Uiso calc R 1 . . H
H30B 1.2107 0.561 0.596 0.07 Uiso calc R 1 . . H
H30C 1.3279 0.5567 0.6866 0.07 Uiso calc R 1 . . H
C31 1.1844(8) 0.3093(6) 0.7359(4) 0.0283(14) Uani d . 1 . . C
C32 1.4624(9) 0.3520(7) 0.7568(5) 0.0441(18) Uani d . 1 . . C
H32A 1.4253 0.2666 0.7129 0.066 Uiso calc R 1 . . H
H32B 1.5409 0.353 0.8106 0.066 Uiso calc R 1 . . H
H32C 1.5053 0.4194 0.7289 0.066 Uiso calc R 1 . . H
C33 1.3847(10) 0.4885(7) 0.8654(5) 0.0482(19) Uani d . 1 . . C
H33A 1.2991 0.5183 0.8682 0.072 Uiso calc R 1 . . H
H33B 1.4673 0.5599 0.8617 0.072 Uiso calc R 1 . . H
H33C 1.4203 0.4606 0.9202 0.072 Uiso calc R 1 . . H
C34 1.1604(11) 0.3288(9) 0.9768(5) 0.057(2) Uani d . 1 . . C
H34A 1.1716 0.2427 0.9683 0.086 Uiso calc R 1 . . H
H34B 1.1211 0.3449 1.0276 0.086 Uiso calc R 1 . . H
H34C 1.2593 0.3953 0.99 0.086 Uiso calc R 1 . . H
C35 0.9878(12) 0.4983(9) 0.8931(6) 0.061(2) Uani d . 1 . . C
H35A 1.085 0.5694 0.914 0.091 Uiso calc R 1 . . H
H35B 0.9393 0.5015 0.9407 0.091 Uiso calc R 1 . . H
H35C 0.9218 0.5074 0.8379 0.091 Uiso calc R 1 . . H
C36 0.8336(11) 0.2034(8) 0.8443(6) 0.057(2) Uani d . 1 . . C
H36A 0.7634 0.1989 0.7858 0.085 Uiso calc R 1 . . H
H36B 0.7905 0.2231 0.8928 0.085 Uiso calc R 1 . . H
H36C 0.8501 0.1196 0.8421 0.085 Uiso calc R 1 . . H
C37 0.6252(9) -0.1534(7) 0.7273(5) 0.0407(17) Uani d . 1 . . C
H37A 0.6274 -0.0664 0.7212 0.061 Uiso calc R 1 . . H
H37B 0.6001 -0.1663 0.7823 0.061 Uiso calc R 1 . . H
H37C 0.5484 -0.2191 0.674 0.061 Uiso calc R 1 . . H
C38 0.7973(10) -0.2802(7) 0.7648(6) 0.0487(19) Uani d . 1 . . C
H38A 0.8803 -0.3002 0.7471 0.073 Uiso calc R 1 . . H
H38B 0.7039 -0.3553 0.7366 0.073 Uiso calc R 1 . . H
H38C 0.8225 -0.2606 0.8311 0.073 Uiso calc R 1 . . H
C39 1.0953(11) -0.0594(9) 0.9430(6) 0.057(2) Uani d . 1 . . C
H39A 1.0262 -0.0088 0.9399 0.086 Uiso calc R 1 . . H
H39B 1.1829 -0.0178 0.9982 0.086 Uiso calc R 1 . . H
H39C 1.0422 -0.1478 0.9443 0.086 Uiso calc R 1 . . H
C40 1.2242(11) -0.2147(9) 0.8157(6) 0.059(2) Uani d . 1 . . C
H40A 1.1381 -0.2938 0.804 0.088 Uiso calc R 1 . . H
H40B 1.3067 -0.2096 0.8688 0.088 Uiso calc R 1 . . H
H40C 1.2593 -0.2172 0.7625 0.088 Uiso calc R 1 . . H
C41 1.3419(10) 0.0785(8) 0.8645(6) 0.056(2) Uani d . 1 . . C
H41A 1.3869 0.0671 0.8158 0.083 Uiso calc R 1 . . H
H41B 1.4147 0.0844 0.9224 0.083 Uiso calc R 1 . . H
H41C 1.3161 0.1584 0.8687 0.083 Uiso calc R 1 . . H
C42 0.8832(8) -0.0853(6) 0.7045(4) 0.0301(14) Uani d . 1 . . C

loop_
_atom_site_aniso_label
_atom_site_aniso_U_11
_atom_site_aniso_U_22
_atom_site_aniso_U_33
_atom_site_aniso_U_12
_atom_site_aniso_U_13
_atom_site_aniso_U_23
Li1 0.030(6) 0.037(6) 0.035(6) 0.009(5) 0.010(5) 0.007(5)
Li2 0.044(7) 0.037(6) 0.030(6) 0.012(5) 0.008(5) 0.010(5)
Li3 0.046(7) 0.041(6) 0.031(6) 0.020(6) 0.014(5) 0.014(5)
Li4 0.047(7) 0.040(6) 0.030(6) 0.019(6) 0.018(5) 0.010(5)
Si1 0.0363(12) 0.0523(12) 0.0290(10) 0.0087(10) 0.0031(9) 0.0022(9)
Si2 0.0368(11) 0.0392(10) 0.0308(10) 0.0126(9) 0.0139(9) 0.0163(8)
Si3 0.0464(12) 0.0396(11) 0.0304(10) 0.0118(9) 0.0181(9) 0.0084(8)
Si4 0.0363(11) 0.0485(12) 0.0358(11) 0.0174(9) 0.0085(9) 0.0205(9)
N1 0.034(3) 0.034(3) 0.026(3) 0.011(2) 0.009(2) 0.012(2)
N2 0.027(3) 0.037(3) 0.030(3) 0.010(2) 0.006(2) 0.012(2)
N3 0.031(3) 0.040(3) 0.041(3) 0.009(3) 0.013(3) 0.021(3)
N4 0.025(3) 0.040(3) 0.030(3) 0.007(2) 0.004(2) 0.011(2)
N5 0.032(3) 0.031(3) 0.023(3) 0.011(2) 0.009(2) 0.007(2)
N6 0.029(3) 0.036(3) 0.025(3) 0.014(2) 0.008(2) 0.009(2)
N7 0.043(4) 0.045(3) 0.031(3) 0.016(3) 0.012(3) -0.004(3)
N8 0.037(3) 0.035(3) 0.035(3) 0.014(3) 0.019(3) 0.015(3)
N9 0.035(3) 0.052(4) 0.041(3) 0.023(3) 0.018(3) 0.028(3)
N10 0.036(3) 0.033(3) 0.020(3) 0.013(2) 0.013(2) 0.009(2)
N11 0.044(4) 0.033(3) 0.034(3) 0.020(3) 0.015(3) 0.009(2)
N12 0.038(3) 0.029(3) 0.026(3) 0.009(2) 0.014(3) 0.009(2)
N13 0.033(3) 0.033(3) 0.034(3) 0.008(3) 0.008(3) 0.006(2)
N14 0.042(3) 0.032(3) 0.032(3) 0.005(3) 0.018(3) 0.010(2)
N15 0.036(3) 0.037(3) 0.024(3) 0.010(3) 0.013(2) 0.005(2)
N18 0.032(3) 0.043(3) 0.030(3) 0.012(3) 0.006(3) 0.005(3)
C1 0.028(3) 0.029(3) 0.034(4) 0.012(3) 0.008(3) 0.010(3)
C2 0.031(4) 0.034(3) 0.036(4) 0.016(3) 0.011(3) 0.013(3)
C3 0.035(4) 0.030(3) 0.035(4) 0.004(3) 0.009(3) 0.001(3)
C4 0.028(4) 0.042(4) 0.040(4) 0.003(3) 0.008(3) 0.009(3)
C5 0.028(4) 0.036(4) 0.033(4) 0.011(3) 0.010(3) 0.012(3)
C6 0.032(4) 0.029(3) 0.031(3) 0.011(3) 0.012(3) 0.017(3)
C7 0.030(4) 0.040(4) 0.031(3) 0.017(3) 0.015(3) 0.013(3)
C8 0.067(6) 0.054(5) 0.035(4) 0.036(4) 0.026(4) 0.010(3)
C9 0.052(5) 0.037(4) 0.043(4) 0.011(4) 0.019(4) 0.008(3)
C10 0.028(3) 0.035(3) 0.028(3) 0.010(3) 0.006(3) 0.008(3)
C11 0.031(4) 0.061(5) 0.050(5) 0.020(4) 0.015(4) 0.019(4)
C12 0.079(6) 0.075(6) 0.059(5) 0.057(5) 0.039(5) 0.051(5)
C13 0.058(5) 0.049(5) 0.048(5) 0.009(4) 0.026(4) 0.018(4)
C14 0.056(6) 0.067(6) 0.031(4) 0.015(5) 0.010(4) 0.014(4)
C15 0.076(6) 0.066(5) 0.042(5) 0.039(5) 0.035(5) 0.026(4)
C16 0.032(4) 0.032(3) 0.032(4) 0.009(3) 0.008(3) 0.006(3)
C17 0.052(5) 0.058(5) 0.041(4) 0.025(4) 0.022(4) 0.014(4)
C18 0.069(6) 0.046(5) 0.051(5) 0.021(4) 0.010(5) 0.003(4)
C19 0.059(6) 0.078(6) 0.037(5) -0.014(5) 0.003(4) -0.004(4)
C20 0.061(6) 0.085(6) 0.034(4) 0.035(5) 0.016(4) 0.018(4)
C21 0.048(5) 0.092(7) 0.037(5) 0.028(5) 0.006(4) 0.010(4)
C22 0.029(3) 0.029(3) 0.026(3) 0.013(3) 0.010(3) 0.006(3)
C23 0.034(4) 0.032(3) 0.030(4) 0.014(3) 0.012(3) 0.009(3)
C24 0.044(4) 0.035(4) 0.036(4) 0.013(3) 0.013(3) 0.012(3)
C25 0.038(4) 0.039(4) 0.044(4) 0.020(3) 0.015(3) 0.019(3)
C26 0.026(3) 0.037(4) 0.028(3) 0.010(3) 0.001(3) 0.004(3)
C27 0.028(3) 0.026(3) 0.024(3) 0.008(3) 0.008(3) 0.007(2)
C28 0.027(3) 0.031(3) 0.030(3) 0.007(3) 0.012(3) 0.012(3)
C29 0.050(5) 0.040(4) 0.042(4) 0.000(3) 0.018(4) 0.018(3)
C30 0.054(5) 0.040(4) 0.046(5) 0.016(4) 0.016(4) 0.012(3)
C31 0.034(4) 0.030(3) 0.020(3) 0.006(3) 0.011(3) 0.008(2)
C32 0.040(4) 0.047(4) 0.037(4) 0.007(4) 0.011(4) 0.004(3)
C33 0.044(5) 0.047(4) 0.038(4) 0.001(4) 0.013(4) -0.004(3)
C34 0.060(6) 0.075(6) 0.031(4) 0.014(5) 0.009(4) 0.021(4)
C35 0.071(7) 0.064(6) 0.058(6) 0.030(5) 0.034(5) 0.011(4)
C36 0.058(6) 0.053(5) 0.058(5) 0.007(4) 0.029(5) 0.012(4)
C37 0.038(4) 0.045(4) 0.042(4) 0.011(3) 0.018(3) 0.016(3)
C38 0.058(5) 0.038(4) 0.054(5) 0.016(4) 0.016(4) 0.026(4)
C39 0.050(5) 0.082(6) 0.037(4) 0.011(5) 0.015(4) 0.023(4)
C40 0.054(6) 0.067(6) 0.063(6) 0.023(5) 0.019(5) 0.035(5)
C41 0.041(5) 0.071(6) 0.050(5) 0.020(4) 0.001(4) 0.022(4)
C42 0.031(4) 0.035(3) 0.025(3) 0.007(3) 0.011(3) 0.014(3)

loop_
_atom_type_symbol
_atom_type_description
_atom_type_scat_dispersion_real
_atom_type_scat_dispersion_imag
_atom_type_scat_source
C C 0.0033 0.0016 'International Tables Vol C Tables 4.2.6.8 and 6.1.1.4'
H H 0 0 'International Tables Vol C Tables 4.2.6.8 and 6.1.1.4'
Li Li -0.0003 0.0001 'International Tables Vol C Tables 4.2.6.8 and 6.1.1.4'
N N 0.0061 0.0033 'International Tables Vol C Tables 4.2.6.8 and 6.1.1.4'
Si Si 0.0817 0.0704 'International Tables Vol C Tables 4.2.6.8 and 6.1.1.4'

loop_
_geom_angle_atom_site_label_1
_geom_angle_atom_site_label_2
_geom_angle_atom_site_label_3
_geom_angle
_geom_angle_publ_flag
N2 Li1 N1 87.7(5) ?
N2 Li1 N15 121.3(6) ?
N1 Li1 N15 150.9(6) ?
N2 Li1 N12 101.3(5) ?
N1 Li1 N12 116.0(5) ?
N15 Li1 N12 63.7(4) ?
N18 Li2 N10 140.8(7) ?
N18 Li2 N6 69.9(5) ?
N10 Li2 N6 112.3(6) ?
N4 Li3 N12 139.2(6) ?
N4 Li3 N2 70.3(5) ?
N12 Li3 N2 111.8(6) ?
N5 Li4 N6 87.8(5) ?
N5 Li4 N8 149.7(6) ?
N6 Li4 N8 122.5(7) ?
N5 Li4 N10 114.8(5) ?
N6 Li4 N10 100.8(6) ?
N8 Li4 N10 63.6(4) ?
N18 Si1 C21 106.7(3) ?
N18 Si1 C19 110.7(4) ?
C21 Si1 C19 104.2(5) ?
N18 Si1 C20 116.8(4) ?
C21 Si1 C20 107.9(4) ?
C19 Si1 C20 109.6(4) ?
N8 Si2 C15 106.0(3) ?
N8 Si2 C13 111.5(3) ?
C15 Si2 C13 106.6(4) ?
N8 Si2 C14 117.4(4) ?
C15 Si2 C14 107.4(4) ?
C13 Si2 C14 107.3(4) ?
N15 Si3 C36 105.3(3) ?
N15 Si3 C35 111.8(3) ?
C36 Si3 C35 107.1(4) ?
N15 Si3 C34 117.4(4) ?
C36 Si3 C34 107.6(4) ?
C35 Si3 C34 107.2(4) ?
N4 Si4 C40 110.5(4) ?
N4 Si4 C41 106.7(3) ?
C40 Si4 C41 104.7(4) ?
N4 Si4 C39 115.1(4) ?
C40 Si4 C39 110.1(4) ?
C41 Si4 C39 109.2(4) ?
C7 N1 C6 118.8(5) ?
C7 N1 Li1 110.5(6) ?
C6 N1 Li1 104.1(5) ?
C42 N2 C1 121.1(5) ?
C42 N2 Li1 127.8(6) ?
C1 N2 Li1 106.5(5) ?
C42 N2 Li3 85.1(5) ?
C1 N2 Li3 134.3(5) ?
Li1 N2 Li3 75.4(5) ?
C42 N3 C37 123.4(6) ?
C42 N3 C38 121.8(6) ?
C37 N3 C38 114.5(6) ?
C42 N4 Si4 140.6(5) ?
C42 N4 Li3 87.4(5) ?
Si4 N4 Li3 129.6(5) ?
C28 N5 C27 117.2(5) ?
C28 N5 Li4 112.6(5) ?
C27 N5 Li4 104.4(5) ?
C16 N6 C22 121.3(5) ?
C16 N6 Li2 85.0(5) ?
C22 N6 Li2 134.7(5) ?
C16 N6 Li4 127.5(5) ?
C22 N6 Li4 106.4(5) ?
Li2 N6 Li4 75.5(5) ?
C16 N7 C18 123.7(7) ?
C16 N7 C17 122.5(6) ?
C18 N7 C17 113.9(6) ?
C10 N8 Si2 143.0(5) ?
C10 N8 Li4 95.5(5) ?
Si2 N8 Li4 116.3(4) ?
C10 N9 C11 124.5(6) ?
C10 N9 C12 121.0(6) ?
C11 N9 C12 114.4(6) ?
C7 N10 C10 125.1(5) ?
C7 N10 Li2 121.6(5) ?
C10 N10 Li2 109.5(5) ?
C7 N10 Li4 129.7(5) ?
C10 N10 Li4 83.9(5) ?
Li2 N10 Li4 70.2(5) ?
C7 N11 C8 118.9(5) ?
C7 N11 C9 123.1(5) ?
C8 N11 C9 114.9(5) ?
C28 N12 C31 124.9(5) ?
C28 N12 Li3 122.0(5) ?
C31 N12 Li3 108.5(5) ?
C28 N12 Li1 129.9(5) ?
C31 N12 Li1 85.1(5) ?
Li3 N12 Li1 70.5(5) ?
C31 N13 C32 123.7(6) ?
C31 N13 C33 122.5(6) ?
C32 N13 C33 113.7(6) ?
C28 N14 C29 118.7(5) ?
C28 N14 C30 124.8(6) ?
C29 N14 C30 114.2(5) ?
C31 N15 Si3 143.3(5) ?
C31 N15 Li1 96.0(5) ?
Si3 N15 Li1 116.9(4) ?
C16 N18 Si1 140.9(5) ?
C16 N18 Li2 88.5(6) ?
Si1 N18 Li2 127.7(5) ?
N2 C1 C6 109.0(5) ?
N2 C1 C2 112.1(5) ?
C6 C1 C2 109.2(5) ?
N2 C1 H1 108.8 ?
C6 C1 H1 108.8 ?
C2 C1 H1 108.8 ?
C3 C2 C1 112.6(5) ?
C3 C2 H2A 109.1 ?
C1 C2 H2A 109.1 ?
C3 C2 H2B 109.1 ?
C1 C2 H2B 109.1 ?
H2A C2 H2B 107.8 ?
C4 C3 C2 112.1(6) ?
C4 C3 H3A 109.2 ?
C2 C3 H3A 109.2 ?
C4 C3 H3B 109.2 ?
C2 C3 H3B 109.2 ?
H3A C3 H3B 107.9 ?
C3 C4 C5 110.3(6) ?
C3 C4 H4A 109.6 ?
C5 C4 H4A 109.6 ?
C3 C4 H4B 109.6 ?
C5 C4 H4B 109.6 ?
H4A C4 H4B 108.1 ?
C6 C5 C4 112.6(5) ?
C6 C5 H5A 109.1 ?
C4 C5 H5A 109.1 ?
C6 C5 H5B 109.1 ?
C4 C5 H5B 109.1 ?
H5A C5 H5B 107.8 ?
N1 C6 C1 109.0(5) ?
N1 C6 C5 113.4(5) ?
C1 C6 C5 110.0(5) ?
N1 C6 H6 108.1 ?
C1 C6 H6 108.1 ?
C5 C6 H6 108.1 ?
N1 C7 N10 124.0(6) yes
N1 C7 N11 114.5(5) ?
N10 C7 N11 121.5(5) ?
N11 C8 H8A 109.5 ?
N11 C8 H8B 109.5 ?
H8A C8 H8B 109.5 ?
N11 C8 H8C 109.5 ?
H8A C8 H8C 109.5 ?
H8B C8 H8C 109.5 ?
N11 C9 H9A 109.5 ?
N11 C9 H9B 109.5 ?
H9A C9 H9B 109.5 ?
N11 C9 H9C 109.5 ?
H9A C9 H9C 109.5 ?
H9B C9 H9C 109.5 ?
N8 C10 N10 117.0(6) yes
N8 C10 N9 123.1(6) ?
N10 C10 N9 119.8(6) ?
N9 C11 H11A 109.5 ?
N9 C11 H11B 109.5 ?
H11A C11 H11B 109.5 ?
N9 C11 H11C 109.5 ?
H11A C11 H11C 109.5 ?
H11B C11 H11C 109.5 ?
N9 C12 H12A 109.5 ?
N9 C12 H12B 109.5 ?
H12A C12 H12B 109.5 ?
N9 C12 H12C 109.5 ?
H12A C12 H12C 109.5 ?
H12B C12 H12C 109.5 ?
Si2 C13 H13A 109.5 ?
Si2 C13 H13B 109.5 ?
H13A C13 H13B 109.5 ?
Si2 C13 H13C 109.5 ?
H13A C13 H13C 109.5 ?
H13B C13 H13C 109.5 ?
Si2 C14 H14A 109.5 ?
Si2 C14 H14B 109.5 ?
H14A C14 H14B 109.5 ?
Si2 C14 H14C 109.5 ?
H14A C14 H14C 109.5 ?
H14B C14 H14C 109.5 ?
Si2 C15 H15A 109.5 ?
Si2 C15 H15B 109.5 ?
H15A C15 H15B 109.5 ?
Si2 C15 H15C 109.5 ?
H15A C15 H15C 109.5 ?
H15B C15 H15C 109.5 ?
N18 C16 N6 116.3(6) yes
N18 C16 N7 121.0(6) ?
N6 C16 N7 122.6(6) ?
N7 C17 H17A 109.5 ?
N7 C17 H17B 109.5 ?
H17A C17 H17B 109.5 ?
N7 C17 H17C 109.5 ?
H17A C17 H17C 109.5 ?
H17B C17 H17C 109.5 ?
N7 C18 H18A 109.5 ?
N7 C18 H18B 109.5 ?
H18A C18 H18B 109.5 ?
N7 C18 H18C 109.5 ?
H18A C18 H18C 109.5 ?
H18B C18 H18C 109.5 ?
Si1 C19 H19A 109.5 ?
Si1 C19 H19B 109.5 ?
H19A C19 H19B 109.5 ?
Si1 C19 H19C 109.5 ?
H19A C19 H19C 109.5 ?
H19B C19 H19C 109.5 ?
Si1 C20 H20A 109.5 ?
Si1 C20 H20B 109.5 ?
H20A C20 H20B 109.5 ?
Si1 C20 H20C 109.5 ?
H20A C20 H20C 109.5 ?
H20B C20 H20C 109.5 ?
Si1 C21 H21A 109.5 ?
Si1 C21 H21B 109.5 ?
H21A C21 H21B 109.5 ?
Si1 C21 H21C 109.5 ?
H21A C21 H21C 109.5 ?
H21B C21 H21C 109.5 ?
N6 C22 C23 111.8(5) ?
N6 C22 C27 108.6(5) ?
C23 C22 C27 109.2(5) ?
N6 C22 H22 109.1 ?
C23 C22 H22 109.1 ?
C27 C22 H22 109.1 ?
C22 C23 C24 112.5(6) ?
C22 C23 H23A 109.1 ?
C24 C23 H23A 109.1 ?
C22 C23 H23B 109.1 ?
C24 C23 H23B 109.1 ?
H23A C23 H23B 107.8 ?
C25 C24 C23 111.1(5) ?
C25 C24 H24A 109.4 ?
C23 C24 H24A 109.4 ?
C25 C24 H24B 109.4 ?
C23 C24 H24B 109.4 ?
H24A C24 H24B 108 ?
C24 C25 C26 111.6(5) ?
C24 C25 H25A 109.3 ?
C26 C25 H25A 109.3 ?
C24 C25 H25B 109.3 ?
C26 C25 H25B 109.3 ?
H25A C25 H25B 108 ?
C25 C26 C27 112.0(5) ?
C25 C26 H26A 109.2 ?
C27 C26 H26A 109.2 ?
C25 C26 H26B 109.2 ?
C27 C26 H26B 109.2 ?
H26A C26 H26B 107.9 ?
N5 C27 C22 109.9(5) ?
N5 C27 C26 113.2(5) ?
C22 C27 C26 109.1(5) ?
N5 C27 H27 108.2 ?
C22 C27 H27 108.2 ?
C26 C27 H27 108.2 ?
N5 C28 N12 124.5(6) yes
N5 C28 N14 114.8(5) ?
N12 C28 N14 120.6(5) ?
N14 C29 H29A 109.5 ?
N14 C29 H29B 109.5 ?
H29A C29 H29B 109.5 ?
N14 C29 H29C 109.5 ?
H29A C29 H29C 109.5 ?
H29B C29 H29C 109.5 ?
N14 C30 H30A 109.5 ?
N14 C30 H30B 109.5 ?
H30A C30 H30B 109.5 ?
N14 C30 H30C 109.5 ?
H30A C30 H30C 109.5 ?
H30B C30 H30C 109.5 ?
N15 C31 N13 125.0(6) ?
N15 C31 N12 115.1(6) yes
N13 C31 N12 119.8(6) ?
N13 C32 H32A 109.5 ?
N13 C32 H32B 109.5 ?
H32A C32 H32B 109.5 ?
N13 C32 H32C 109.5 ?
H32A C32 H32C 109.5 ?
H32B C32 H32C 109.5 ?
N13 C33 H33A 109.5 ?
N13 C33 H33B 109.5 ?
H33A C33 H33B 109.5 ?
N13 C33 H33C 109.5 ?
H33A C33 H33C 109.5 ?
H33B C33 H33C 109.5 ?
Si3 C34 H34A 109.5 ?
Si3 C34 H34B 109.5 ?
H34A C34 H34B 109.5 ?
Si3 C34 H34C 109.5 ?
H34A C34 H34C 109.5 ?
H34B C34 H34C 109.5 ?
Si3 C35 H35A 109.5 ?
Si3 C35 H35B 109.5 ?
H35A C35 H35B 109.5 ?
Si3 C35 H35C 109.5 ?
H35A C35 H35C 109.5 ?
H35B C35 H35C 109.5 ?
Si3 C36 H36A 109.5 ?
Si3 C36 H36B 109.5 ?
H36A C36 H36B 109.5 ?
Si3 C36 H36C 109.5 ?
H36A C36 H36C 109.5 ?
H36B C36 H36C 109.5 ?
N3 C37 H37A 109.5 ?
N3 C37 H37B 109.5 ?
H37A C37 H37B 109.5 ?
N3 C37 H37C 109.5 ?
H37A C37 H37C 109.5 ?
H37B C37 H37C 109.5 ?
N3 C38 H38A 109.5 ?
N3 C38 H38B 109.5 ?
H38A C38 H38B 109.5 ?
N3 C38 H38C 109.5 ?
H38A C38 H38C 109.5 ?
H38B C38 H38C 109.5 ?
Si4 C39 H39A 109.5 ?
Si4 C39 H39B 109.5 ?
H39A C39 H39B 109.5 ?
Si4 C39 H39C 109.5 ?
H39A C39 H39C 109.5 ?
H39B C39 H39C 109.5 ?
Si4 C40 H40A 109.5 ?
Si4 C40 H40B 109.5 ?
H40A C40 H40B 109.5 ?
Si4 C40 H40C 109.5 ?
H40A C40 H40C 109.5 ?
H40B C40 H40C 109.5 ?
Si4 C41 H41A 109.5 ?
Si4 C41 H41B 109.5 ?
H41A C41 H41B 109.5 ?
Si4 C41 H41C 109.5 ?
H41A C41 H41C 109.5 ?
H41B C41 H41C 109.5 ?
N4 C42 N2 116.8(6) yes
N4 C42 N3 121.3(6) ?
N2 C42 N3 121.9(6) ?

loop_
_geom_bond_atom_site_label_1
_geom_bond_atom_site_label_2
_geom_bond_site_symmetry_2
_geom_bond_distance
_geom_bond_publ_flag
Li1 N2 . 2.007(12) y
Li1 N1 . 2.013(13) y
Li1 N15 . 2.064(13) y
Li1 N12 . 2.273(13) y
Li2 N18 . 1.947(12) y
Li2 N10 . 1.992(12) y
Li2 N6 . 2.018(14) y
Li3 N4 . 1.973(12) y
Li3 N12 . 1.980(12) y
Li3 N2 . 2.023(14) y
Li4 N5 . 2.017(13) y
Li4 N6 . 2.025(12) y
Li4 N8 . 2.056(13) y
Li4 N10 . 2.292(13) y
Si1 N18 . 1.698(6) ?
Si1 C21 . 1.850(9) ?
Si1 C19 . 1.873(9) ?
Si1 C20 . 1.876(8) ?
Si2 N8 . 1.697(5) ?
Si2 C15 . 1.856(7) ?
Si2 C13 . 1.863(8) ?
Si2 C14 . 1.867(8) ?
Si3 N15 . 1.700(5) ?
Si3 C36 . 1.859(9) ?
Si3 C35 . 1.867(8) ?
Si3 C34 . 1.886(8) ?
Si4 N4 . 1.679(6) ?
Si4 C40 . 1.861(8) ?
Si4 C41 . 1.869(9) ?
Si4 C39 . 1.876(8) ?
N1 C7 . 1.308(8) ?
N1 C6 . 1.468(8) ?
N2 C42 . 1.356(8) ?
N2 C1 . 1.461(8) ?
N3 C42 . 1.383(8) ?
N3 C37 . 1.442(9) ?
N3 C38 . 1.451(8) ?
N4 C42 . 1.345(9) ?
N5 C28 . 1.315(8) ?
N5 C27 . 1.470(7) ?
N6 C16 . 1.346(8) ?
N6 C22 . 1.474(8) ?
N7 C16 . 1.367(8) yes
N7 C18 . 1.444(9) ?
N7 C17 . 1.464(10) ?
N8 C10 . 1.317(8) ?
N9 C10 . 1.382(8) ?
N9 C11 . 1.439(9) ?
N9 C12 . 1.464(8) ?
N10 C7 . 1.366(7) ?
N10 C10 . 1.380(8) ?
N11 C7 . 1.401(7) ?
N11 C8 . 1.451(8) ?
N11 C9 . 1.456(9) ?
N12 C28 . 1.359(8) ?
N12 C31 . 1.399(8) ?
N13 C31 . 1.355(9) ?
N13 C32 . 1.447(9) ?
N13 C33 . 1.456(8) ?
N14 C28 . 1.402(8) ?
N14 C29 . 1.444(8) ?
N14 C30 . 1.446(8) ?
N15 C31 . 1.322(8) ?
N18 C16 . 1.328(9) ?
C1 C6 . 1.524(8) ?
C1 C2 . 1.542(8) ?
C1 H1 . 0.98 ?
C2 C3 . 1.529(9) ?
C2 H2A . 0.97 ?
C2 H2B . 0.97 ?
C3 C4 . 1.511(10) ?
C3 H3A . 0.97 ?
C3 H3B . 0.97 ?
C4 C5 . 1.542(9) ?
C4 H4A . 0.97 ?
C4 H4B . 0.97 ?
C5 C6 . 1.529(9) ?
C5 H5A . 0.97 ?
C5 H5B . 0.97 ?
C6 H6 . 0.98 ?
C8 H8A . 0.96 ?
C8 H8B . 0.96 ?
C8 H8C . 0.96 ?
C9 H9A . 0.96 ?
C9 H9B . 0.96 ?
C9 H9C . 0.96 ?
C11 H11A . 0.96 ?
C11 H11B . 0.96 ?
C11 H11C . 0.96 ?
C12 H12A . 0.96 ?
C12 H12B . 0.96 ?
C12 H12C . 0.96 ?
C13 H13A . 0.96 ?
C13 H13B . 0.96 ?
C13 H13C . 0.96 ?
C14 H14A . 0.96 ?
C14 H14B . 0.96 ?
C14 H14C . 0.96 ?
C15 H15A . 0.96 ?
C15 H15B . 0.96 ?
C15 H15C . 0.96 ?
C17 H17A . 0.96 ?
C17 H17B . 0.96 ?
C17 H17C . 0.96 ?
C18 H18A . 0.96 ?
C18 H18B . 0.96 ?
C18 H18C . 0.96 ?
C19 H19A . 0.96 ?
C19 H19B . 0.96 ?
C19 H19C . 0.96 ?
C20 H20A . 0.96 ?
C20 H20B . 0.96 ?
C20 H20C . 0.96 ?
C21 H21A . 0.96 ?
C21 H21B . 0.96 ?
C21 H21C . 0.96 ?
C22 C23 . 1.528(8) ?
C22 C27 . 1.530(8) ?
C22 H22 . 0.98 ?
C23 C24 . 1.526(9) ?
C23 H23A . 0.97 ?
C23 H23B . 0.97 ?
C24 C25 . 1.520(10) ?
C24 H24A . 0.97 ?
C24 H24B . 0.97 ?
C25 C26 . 1.536(9) ?
C25 H25A . 0.97 ?
C25 H25B . 0.97 ?
C26 C27 . 1.539(8) ?
C26 H26A . 0.97 ?
C26 H26B . 0.97 ?
C27 H27 . 0.98 ?
C29 H29A . 0.96 ?
C29 H29B . 0.96 ?
C29 H29C . 0.96 ?
C30 H30A . 0.96 ?
C30 H30B . 0.96 ?
C30 H30C . 0.96 ?
C32 H32A . 0.96 ?
C32 H32B . 0.96 ?
C32 H32C . 0.96 ?
C33 H33A . 0.96 ?
C33 H33B . 0.96 ?
C33 H33C . 0.96 ?
C34 H34A . 0.96 ?
C34 H34B . 0.96 ?
C34 H34C . 0.96 ?
C35 H35A . 0.96 ?
C35 H35B . 0.96 ?
C35 H35C . 0.96 ?
C36 H36A . 0.96 ?
C36 H36B . 0.96 ?
C36 H36C . 0.96 ?
C37 H37A . 0.96 ?
C37 H37B . 0.96 ?
C37 H37C . 0.96 ?
C38 H38A . 0.96 ?
C38 H38B . 0.96 ?
C38 H38C . 0.96 ?
C39 H39A . 0.96 ?
C39 H39B . 0.96 ?
C39 H39C . 0.96 ?
C40 H40A . 0.96 ?
C40 H40B . 0.96 ?
C40 H40C . 0.96 ?
C41 H41A . 0.96 ?
C41 H41B . 0.96 ?
C41 H41C . 0.96 ?

loop_
_geom_torsion_atom_site_label_1
_geom_torsion_atom_site_label_2
_geom_torsion_atom_site_label_3
_geom_torsion_atom_site_label_4
_geom_torsion
_geom_torsion_publ_flag
N2 Li1 N1 C7 -147.9(5) ?
N15 Li1 N1 C7 35.8(15) ?
N12 Li1 N1 C7 -46.4(7) ?
N2 Li1 N1 C6 -19.3(5) ?
N15 Li1 N1 C6 164.4(12) ?
N12 Li1 N1 C6 82.2(6) ?
N1 Li1 N2 C42 -164.9(6) ?
N15 Li1 N2 C42 13.0(10) ?
N12 Li1 N2 C42 79.0(7) ?
N1 Li1 N2 C1 -9.2(6) ?
N15 Li1 N2 C1 168.7(6) ?
N12 Li1 N2 C1 -125.3(5) ?
N1 Li1 N2 Li3 123.3(5) ?
N15 Li1 N2 Li3 -58.8(7) ?
N12 Li1 N2 Li3 7.2(5) ?
N4 Li3 N2 C42 -3.6(4) ?
N12 Li3 N2 C42 -139.8(6) ?
N4 Li3 N2 C1 -133.5(6) ?
N12 Li3 N2 C1 90.3(8) ?
N4 Li3 N2 Li1 127.5(5) ?
N12 Li3 N2 Li1 -8.7(6) ?
C40 Si4 N4 C42 104.7(8) ?
C41 Si4 N4 C42 -142.0(8) ?
C39 Si4 N4 C42 -20.7(9) ?
C40 Si4 N4 Li3 -98.8(6) ?
C41 Si4 N4 Li3 14.5(7) ?
C39 Si4 N4 Li3 135.8(6) ?
N12 Li3 N4 C42 104.4(11) ?
N2 Li3 N4 C42 3.6(4) ?
N12 Li3 N4 Si4 -60.9(13) ?
N2 Li3 N4 Si4 -161.7(5) ?
N6 Li4 N5 C28 -146.2(5) ?
N8 Li4 N5 C28 34.2(15) ?
N10 Li4 N5 C28 -45.4(8) ?
N6 Li4 N5 C27 -18.1(5) ?
N8 Li4 N5 C27 162.3(12) ?
N10 Li4 N5 C27 82.8(6) ?
N18 Li2 N6 C16 -2.9(4) ?
N10 Li2 N6 C16 -140.8(6) ?
N18 Li2 N6 C22 -133.2(6) ?
N10 Li2 N6 C22 88.9(8) ?
N18 Li2 N6 Li4 127.9(5) ?
N10 Li2 N6 Li4 -10.0(6) ?
N5 Li4 N6 C16 -165.2(6) ?
N8 Li4 N6 C16 14.6(11) ?
N10 Li4 N6 C16 80.0(7) ?
N5 Li4 N6 C22 -10.0(6) ?
N8 Li4 N6 C22 169.8(6) ?
N10 Li4 N6 C22 -124.8(5) ?
N5 Li4 N6 Li2 122.9(5) ?
N8 Li4 N6 Li2 -57.3(7) ?
N10 Li4 N6 Li2 8.1(5) ?
C15 Si2 N8 C10 -133.3(8) ?
C13 Si2 N8 C10 111.0(8) ?
C14 Si2 N8 C10 -13.4(9) ?
C15 Si2 N8 Li4 13.4(6) ?
C13 Si2 N8 Li4 -102.2(6) ?
C14 Si2 N8 Li4 133.4(6) ?
N5 Li4 N8 C10 -93.7(13) ?
N6 Li4 N8 C10 86.8(7) ?
N10 Li4 N8 C10 0.8(4) ?
N5 Li4 N8 Si2 105.6(12) ?
N6 Li4 N8 Si2 -73.9(8) ?
N10 Li4 N8 Si2 -159.9(4) ?
N18 Li2 N10 C7 158.7(10) ?
N6 Li2 N10 C7 -116.1(7) ?
N18 Li2 N10 C10 -0.5(14) ?
N6 Li2 N10 C10 84.7(7) ?
N18 Li2 N10 Li4 -76.1(12) ?
N6 Li2 N10 Li4 9.1(5) ?
N5 Li4 N10 C7 14.1(9) ?
N6 Li4 N10 C7 106.6(7) ?
N8 Li4 N10 C7 -132.3(6) ?
N5 Li4 N10 C10 145.7(6) ?
N6 Li4 N10 C10 -121.8(5) ?
N8 Li4 N10 C10 -0.7(4) ?
N5 Li4 N10 Li2 -101.0(6) ?
N6 Li4 N10 Li2 -8.5(5) ?
N8 Li4 N10 Li2 112.6(5) ?
N4 Li3 N12 C28 157.9(9) ?
N2 Li3 N12 C28 -117.6(7) ?
N4 Li3 N12 C31 1.0(13) ?
N2 Li3 N12 C31 85.5(7) ?
N4 Li3 N12 Li1 -76.7(11) ?
N2 Li3 N12 Li1 7.9(5) ?
N2 Li1 N12 C28 108.3(6) ?
N1 Li1 N12 C28 15.2(9) ?
N15 Li1 N12 C28 -132.3(6) ?
N2 Li1 N12 C31 -119.2(5) ?
N1 Li1 N12 C31 147.8(6) ?
N15 Li1 N12 C31 0.3(4) ?
N2 Li1 N12 Li3 -7.5(5) ?
N1 Li1 N12 Li3 -100.6(6) ?
N15 Li1 N12 Li3 111.9(5) ?
C36 Si3 N15 C31 -140.1(8) ?
C35 Si3 N15 C31 104.0(8) ?
C34 Si3 N15 C31 -20.5(9) ?
C36 Si3 N15 Li1 11.4(6) ?
C35 Si3 N15 Li1 -104.5(6) ?
C34 Si3 N15 Li1 131.0(5) ?
N2 Li1 N15 C31 87.2(7) ?
N1 Li1 N15 C31 -97.1(13) ?
N12 Li1 N15 C31 -0.3(4) ?
N2 Li1 N15 Si3 -76.2(7) ?
N1 Li1 N15 Si3 99.5(13) ?
N12 Li1 N15 Si3 -163.7(4) ?
C21 Si1 N18 C16 -141.1(8) ?
C19 Si1 N18 C16 106.1(9) ?
C20 Si1 N18 C16 -20.3(9) ?
C21 Si1 N18 Li2 12.6(7) ?
C19 Si1 N18 Li2 -100.2(7) ?
C20 Si1 N18 Li2 133.3(6) ?
N10 Li2 N18 C16 104.0(12) ?
N6 Li2 N18 C16 3.0(4) ?
N10 Li2 N18 Si1 -59.8(14) ?
N6 Li2 N18 Si1 -160.8(5) ?
C42 N2 C1 C6 -166.9(5) ?
Li1 N2 C1 C6 35.4(7) ?
Li3 N2 C1 C6 -50.2(8) ?
C42 N2 C1 C2 -45.9(8) ?
Li1 N2 C1 C2 156.4(5) ?
Li3 N2 C1 C2 70.9(8) ?
N2 C1 C2 C3 -177.4(5) ?
C6 C1 C2 C3 -56.5(7) ?
C1 C2 C3 C4 54.5(7) ?
C2 C3 C4 C5 -52.1(8) ?
C3 C4 C5 C6 54.8(7) ?
C7 N1 C6 C1 166.9(6) ?
Li1 N1 C6 C1 43.5(6) ?
C7 N1 C6 C5 -70.2(8) ?
Li1 N1 C6 C5 166.4(5) ?
N2 C1 C6 N1 -54.8(7) ?
C2 C1 C6 N1 -177.6(5) ?
N2 C1 C6 C5 -179.7(5) ?
C2 C1 C6 C5 57.5(7) ?
C4 C5 C6 N1 179.5(5) ?
C4 C5 C6 C1 -58.2(7) ?
C6 N1 C7 N10 -10.4(10) ?
Li1 N1 C7 N10 109.7(7) ?
C6 N1 C7 N11 169.0(6) ?
Li1 N1 C7 N11 -70.9(7) ?
C10 N10 C7 N1 165.2(7) ?
Li2 N10 C7 N1 9.4(10) ?
Li4 N10 C7 N1 -80.2(9) ?
C10 N10 C7 N11 -14.2(10) ?
Li2 N10 C7 N11 -170.0(7) ?
Li4 N10 C7 N11 100.4(8) ?
C8 N11 C7 N1 -8.5(10) ?
C9 N11 C7 N1 150.3(7) ?
C8 N11 C7 N10 170.9(7) ?
C9 N11 C7 N10 -30.2(10) ?
Si2 N8 C10 N10 149.2(6) ?
Li4 N8 C10 N10 -1.3(7) ?
Si2 N8 C10 N9 -27.3(12) ?
Li4 N8 C10 N9 -177.7(7) ?
C7 N10 C10 N8 136.4(7) ?
Li2 N10 C10 N8 -65.3(8) ?
Li4 N10 C10 N8 1.1(6) ?
C7 N10 C10 N9 -47.0(10) ?
Li2 N10 C10 N9 111.3(7) ?
Li4 N10 C10 N9 177.7(7) ?
C11 N9 C10 N8 161.6(7) ?
C12 N9 C10 N8 -22.9(10) ?
C11 N9 C10 N10 -14.8(10) ?
C12 N9 C10 N10 160.8(6) ?
Si1 N18 C16 N6 154.8(6) ?
Li2 N18 C16 N6 -4.7(7) ?
Si1 N18 C16 N7 -27.6(12) ?
Li2 N18 C16 N7 172.9(7) ?
C22 N6 C16 N18 145.2(6) ?
Li2 N6 C16 N18 4.5(7) ?
Li4 N6 C16 N18 -62.9(9) ?
C22 N6 C16 N7 -32.4(10) ?
Li2 N6 C16 N7 -173.0(7) ?
Li4 N6 C16 N7 119.6(8) ?
C18 N7 C16 N18 -27.4(11) ?
C17 N7 C16 N18 152.9(7) ?
C18 N7 C16 N6 150.1(7) ?
C17 N7 C16 N6 -29.7(11) ?
C16 N6 C22 C23 -47.0(8) ?
Li2 N6 C22 C23 70.3(8) ?
Li4 N6 C22 C23 155.9(5) ?
C16 N6 C22 C27 -167.6(6) ?
Li2 N6 C22 C27 -50.3(9) ?
Li4 N6 C22 C27 35.3(6) ?
N6 C22 C23 C24 -179.3(5) ?
C27 C22 C23 C24 -59.1(7) ?
C22 C23 C24 C25 55.1(7) ?
C23 C24 C25 C26 -51.6(8) ?
C24 C25 C26 C27 54.2(7) ?
C28 N5 C27 C22 167.8(6) ?
Li4 N5 C27 C22 42.5(6) ?
C28 N5 C27 C26 -69.9(7) ?
Li4 N5 C27 C26 164.8(5) ?
N6 C22 C27 N5 -54.0(6) ?
C23 C22 C27 N5 -176.2(5) ?
N6 C22 C27 C26 -178.7(5) ?
C23 C22 C27 C26 59.2(7) ?
C25 C26 C27 N5 179.4(5) ?
C25 C26 C27 C22 -57.8(7) ?
C27 N5 C28 N12 -13.1(10) ?
Li4 N5 C28 N12 108.0(7) ?
C27 N5 C28 N14 171.4(5) ?
Li4 N5 C28 N14 -67.4(8) ?
C31 N12 C28 N5 164.7(6) ?
Li3 N12 C28 N5 11.7(10) ?
Li1 N12 C28 N5 -78.8(8) ?
C31 N12 C28 N14 -20.1(10) ?
Li3 N12 C28 N14 -173.1(7) ?
Li1 N12 C28 N14 96.4(8) ?
C29 N14 C28 N5 -8.7(9) ?
C30 N14 C28 N5 153.4(7) ?
C29 N14 C28 N12 175.7(7) ?
C30 N14 C28 N12 -22.2(10) ?
Si3 N15 C31 N13 -21.9(12) ?
Li1 N15 C31 N13 -176.6(7) ?
Si3 N15 C31 N12 155.2(6) ?
Li1 N15 C31 N12 0.5(6) ?
C32 N13 C31 N15 164.1(6) ?
C33 N13 C31 N15 -19.1(11) ?
C32 N13 C31 N12 -12.9(10) ?
C33 N13 C31 N12 163.9(6) ?
C28 N12 C31 N15 136.0(6) ?
Li3 N12 C31 N15 -68.0(7) ?
Li1 N12 C31 N15 -0.5(6) ?
C28 N12 C31 N13 -46.7(9) ?
Li3 N12 C31 N13 109.3(7) ?
Li1 N12 C31 N13 176.8(6) ?
Si4 N4 C42 N2 156.4(6) ?
Li3 N4 C42 N2 -5.7(7) ?
Si4 N4 C42 N3 -21.7(11) ?
Li3 N4 C42 N3 176.2(7) ?
C1 N2 C42 N4 145.6(6) yes
Li1 N2 C42 N4 -61.8(9) ?
Li3 N2 C42 N4 5.5(6) ?
C1 N2 C42 N3 -36.2(9) ?
Li1 N2 C42 N3 116.3(8) ?
Li3 N2 C42 N3 -176.3(7) ?
C37 N3 C42 N4 153.6(6) ?
C38 N3 C42 N4 -33.3(10) ?
C37 N3 C42 N2 -24.5(10) ?
C38 N3 C42 N2 148.6(7) ?
